data_4129268
loop_
_publ_author_name
'Lissel, Franziska'
'Schwarz, Florian'
'Blacque, Olivier'
'Riel, Heike'
'L\"ortscher, Emanuel'
'Venkatesan, Koushik'
'Berke, Heinz'

_publ_section_title
;
 Organometallic single-molecule electronics: tuning electron transport
 through X(diphosphine)2FeC4Fe(diphosphine)2X building blocks by varying
 the Fe-X-Au anchoring scheme from coordinative to covalent.
;
_journal_issue 41
_journal_name_full 'Journal of the American Chemical Society'
_journal_page_first 14560
_journal_page_last 14569
_journal_paper_doi 10.1021/ja507672g
_journal_volume 136
_journal_year 2014
_chemical_formula_moiety 'C46 H104 Fe2 N2 P8 S2'
_chemical_formula_sum 'C46 H104 Fe2 N2 P8 S2'
_chemical_formula_weight 1108.89
_chemical_name_systematic
(\m^2^-Buta-1,3-diyne-1,4-diyl){tetrakis[ethane-1,2-diylbis(diethylphosphane-\k<i>P</i>)]}bis(thiocyanato-\k<i>N</i>)diiron
_space_group_IT_number 64
_space_group_name_Hall '-C 2ac 2'
_space_group_name_H-M_alt 'C m c e'
_symmetry_cell_setting orthorhombic
_symmetry_space_group_name_Hall '-C 2ac 2'
_symmetry_space_group_name_H-M 'C m c e'
_atom_sites_solution_hydrogens geom
_atom_sites_solution_primary direct
_atom_sites_solution_secondary difmap
_audit_creation_date 2013-11-20
_audit_creation_method
;
Olex2 1.2
(compiled 2013.11.15 svn.r2834 for OlexSys, GUI svn.r4709)
;
_cell_angle_alpha 90.00
_cell_angle_beta 90.00
_cell_angle_gamma 90.00
_cell_formula_units_Z 4
_cell_length_a 18.9951(16)
_cell_length_b 15.3883(8)
_cell_length_c 20.0151(13)
_cell_measurement_reflns_used 2806
_cell_measurement_temperature 183(2)
_cell_measurement_theta_max 29.50
_cell_measurement_theta_min 2.83
_cell_volume 5850.5(7)
_computing_cell_refinement
;
CrysAlisPro, Version 1.171.33.55 (Oxford Diffraction Ltd., 2010)
;
_computing_data_collection
;
CrysAlisPro, Version 1.171.33.55 (Oxford Diffraction Ltd., 2010)
;
_computing_data_reduction
;
CrysAlisPro, Version 1.171.33.55 (Oxford Diffraction Ltd., 2010)
;
_computing_molecular_graphics 'Mercury (Macrae et al., 2006)'
_computing_publication_material
;
Mercury (Macrae et al., 2006)
PLATON for Windows (Spek, 2003)
PublCIF (Westrip, 2010)
ShelXL97 (Sheldrick, 2008) 
WinGX (Farrugia, 1999)
;
_computing_structure_refinement 'ShelXL97 (Sheldrick, 2008)'
_computing_structure_solution 'ShelXS97 (Sheldrick, 2008)'
_diffrn_ambient_temperature 183(2)
_diffrn_detector_area_resol_mean 10.4498
_diffrn_measured_fraction_theta_full 0.998
_diffrn_measured_fraction_theta_max 0.998
_diffrn_measurement_device_type 'Xcalibur, Ruby'
_diffrn_measurement_method 'omega scans'
_diffrn_radiation_monochromator graphite
_diffrn_radiation_source 'Enhance (Mo) X-ray Source'
_diffrn_radiation_type MoK\a
_diffrn_radiation_wavelength 0.71073
_diffrn_reflns_av_R_equivalents 0.0734
_diffrn_reflns_av_sigmaI/netI 0.0610
_diffrn_reflns_limit_h_max 23
_diffrn_reflns_limit_h_min -23
_diffrn_reflns_limit_k_max 15
_diffrn_reflns_limit_k_min -18
_diffrn_reflns_limit_l_max 24
_diffrn_reflns_limit_l_min -18
_diffrn_reflns_number 14855
_diffrn_reflns_theta_full 25.67
_diffrn_reflns_theta_max 25.67
_diffrn_reflns_theta_min 2.84
_diffrn_standards_number 0
_exptl_absorpt_coefficient_mu 0.818
_exptl_absorpt_correction_T_max 0.978
_exptl_absorpt_correction_T_min 0.864
_exptl_absorpt_correction_type analytical
_exptl_absorpt_process_details
;
CrysAlisPro, Agilent Technologies,
Version 1.171.35.11 (release 16-05-2011 CrysAlis171 .NET)
(compiled May 16 2011,17:55:39)
Analytical numeric absorption correction using a multifaceted crystal
model based on expressions derived by R.C. Clark & J.S. Reid.
(Clark, R. C. & Reid, J. S. (1995). Acta Cryst. A51, 887-897)
;
_exptl_crystal_colour orange
_exptl_crystal_density_diffrn 1.259
_exptl_crystal_density_method 'not measured'
_exptl_crystal_description plate
_exptl_crystal_F_000 2392
_exptl_crystal_size_max 0.31
_exptl_crystal_size_mid 0.12
_exptl_crystal_size_min 0.03
_refine_diff_density_max 0.734
_refine_diff_density_min -0.566
_refine_diff_density_rms 0.083
_refine_ls_extinction_method none
_refine_ls_goodness_of_fit_ref 1.043
_refine_ls_hydrogen_treatment constr
_refine_ls_matrix_type full
_refine_ls_number_parameters 204
_refine_ls_number_reflns 2869
_refine_ls_number_restraints 135
_refine_ls_restrained_S_all 1.070
_refine_ls_R_factor_all 0.0990
_refine_ls_R_factor_gt 0.0667
_refine_ls_shift/su_max 0.001
_refine_ls_shift/su_mean 0.000
_refine_ls_structure_factor_coef Fsqd
_refine_ls_weighting_details 'w=1/[\s^2^(Fo^2^)+(0.0792P)^2^+18.4594P] where P=(Fo^2^+2Fc^2^)/3'
_refine_ls_weighting_scheme calc
_refine_ls_wR_factor_gt 0.1588
_refine_ls_wR_factor_ref 0.1779
_reflns_number_gt 2030
_reflns_number_total 2869
_reflns_threshold_expression >2sigma(I)
_cod_data_source_file ja507672g_si_002.cif
_cod_data_source_block 8
_cod_original_sg_symbol_Hall '-C 2bc 2'
_cod_original_sg_symbol_H-M 'C m c a'
_cod_database_code 4129268
_shelxl_version_number 2013-4

loop_
_symmetry_equiv_pos_as_xyz
'x, y, z'
'-x, -y+1/2, z+1/2'
'x, -y, -z'
'-x+1/2, y, -z+1/2'
'x+1/2, y+1/2, z'
'-x+1/2, -y+1, z+1/2'
'x+1/2, -y+1/2, -z'
'-x+1, y+1/2, -z+1/2'
'-x, -y, -z'
'x, y-1/2, -z-1/2'
'-x, y, z'
'x-1/2, -y, z-1/2'
'-x+1/2, -y+1/2, -z'
'x+1/2, y, -z-1/2'
'-x+1/2, y+1/2, z'
'x, -y+1/2, z-1/2'

loop_
_atom_site_label
_atom_site_type_symbol
_atom_site_fract_x
_atom_site_fract_y
_atom_site_fract_z
_atom_site_U_iso_or_equiv
_atom_site_adp_type
_atom_site_occupancy
_atom_site_symmetry_multiplicity
_atom_site_calc_flag
_atom_site_refinement_flags
_atom_site_disorder_assembly
_atom_site_disorder_group
C1 C 0.0000 0.1168(4) 0.0320(3) 0.0300(13) Uani 1 2 d S C .
C2 C 0.0000 0.0423(4) 0.0118(3) 0.0286(13) Uani 1 2 d S . .
C3 C 0.0000 0.4157(4) 0.1256(3) 0.0372(15) Uani 1 2 d S . .
C4 C 0.0275(5) 0.1644(8) 0.2124(5) 0.071(4) Uani 0.50 1 d PDU . .
H4A H 0.0172 0.1031 0.2068 0.085 Uiso 0.50 1 calc PR . .
H4B H 0.0561 0.1704 0.2523 0.085 Uiso 0.50 1 calc PR . .
C5 C 0.0421(6) 0.2128(9) 0.2237(4) 0.067(4) Uani 0.50 1 d PDU . .
H5A H 0.0709 0.1849 0.2575 0.081 Uiso 0.50 1 calc PR . .
H5B H 0.0346 0.2732 0.2355 0.081 Uiso 0.50 1 calc PR . .
C6A C 0.1555(6) 0.2727(8) 0.1505(6) 0.075(3) Uani 0.50 1 d PDU . .
H6A H 0.1959 0.2439 0.1310 0.089 Uiso 0.50 1 calc PR A 1
H6B H 0.1467 0.3246 0.1242 0.089 Uiso 0.50 1 calc PR A 1
H6C H 0.1895 0.2369 0.1738 0.089 Uiso 0.50 1 d PR A 2
H6D H 0.1742 0.2806 0.1059 0.089 Uiso 0.50 1 d PR A 2
C6B C 0.1197(7) 0.2836(8) 0.1926(6) 0.081(3) Uani 0.50 1 d PDU . .
H6E H 0.1039 0.3402 0.1775 0.098 Uiso 0.50 1 calc PR B 3
H6F H 0.1028 0.2757 0.2380 0.098 Uiso 0.50 1 calc PR B 3
H6G H 0.0856 0.3276 0.2053 0.098 Uiso 0.50 1 d PR B 4
H6H H 0.1401 0.2585 0.2327 0.098 Uiso 0.50 1 d PR B 4
C7A C 0.1767(19) 0.303(2) 0.2221(10) 0.078(4) Uani 0.221(11) 1 d PDU C 1
H7A1 H 0.1828 0.2525 0.2502 0.118 Uiso 0.221(11) 1 calc PR C 1
H7A2 H 0.1403 0.3389 0.2403 0.118 Uiso 0.221(11) 1 calc PR C 1
H7A3 H 0.2200 0.3346 0.2200 0.118 Uiso 0.221(11) 1 calc PR C 1
C7B C 0.1577(14) 0.3608(11) 0.1865(12) 0.078(3) Uani 0.279(11) 1 d PDU C 2
H7B1 H 0.1510 0.4067 0.1547 0.117 Uiso 0.279(11) 1 calc PR C 2
H7B2 H 0.2025 0.3677 0.2080 0.117 Uiso 0.279(11) 1 calc PR C 2
H7B3 H 0.1210 0.3630 0.2194 0.117 Uiso 0.279(11) 1 calc PR C 2
C7C C 0.2014(9) 0.283(4) 0.193(3) 0.078(4) Uani 0.128(11) 1 d PDU C 3
H7C1 H 0.2176 0.2575 0.2345 0.118 Uiso 0.128(11) 1 calc PR C 3
H7C2 H 0.2186 0.3413 0.1898 0.118 Uiso 0.128(11) 1 calc PR C 3
H7C3 H 0.2184 0.2491 0.1564 0.118 Uiso 0.128(11) 1 calc PR C 3
C7D C 0.1757(9) 0.3236(14) 0.1481(9) 0.079(3) Uani 0.372(11) 1 d PDU C 4
H7D1 H 0.1540 0.3474 0.1089 0.119 Uiso 0.372(11) 1 calc PR C 4
H7D2 H 0.2090 0.2797 0.1353 0.119 Uiso 0.372(11) 1 calc PR C 4
H7D3 H 0.1996 0.3689 0.1721 0.119 Uiso 0.372(11) 1 calc PR C 4
C9 C 0.1305(4) 0.1016(4) 0.1338(3) 0.0738(19) Uani 1 1 d . . .
H9A H 0.0988 0.0565 0.1183 0.089 Uiso 1 1 calc R C .
H9B H 0.1654 0.1101 0.0991 0.089 Uiso 1 1 calc R . .
C10 C 0.1681(4) 0.0671(5) 0.1943(3) 0.082(2) Uani 1 1 d . C .
H10A H 0.1988 0.1111 0.2118 0.123 Uiso 1 1 calc R . .
H10B H 0.1954 0.0170 0.1819 0.123 Uiso 1 1 calc R . .
H10C H 0.1343 0.0510 0.2277 0.123 Uiso 1 1 calc R . .
C11 C -0.0417(7) 0.2732(8) -0.1036(4) 0.065(4) Uani 0.50 1 d PDU . .
H11A H -0.0703 0.2427 -0.1362 0.078 Uiso 0.50 1 calc PR . .
H11B H -0.0375 0.3337 -0.1166 0.078 Uiso 0.50 1 calc PR . .
C12 C -0.0312(6) 0.2304(8) -0.0960(4) 0.060(4) Uani 0.50 1 d PDU . .
H12A H -0.0255 0.1677 -0.0964 0.072 Uiso 0.50 1 calc PR . .
H12B H -0.0600 0.2460 -0.1342 0.072 Uiso 0.50 1 calc PR . .
C13 C -0.1102(4) 0.3739(4) -0.0224(4) 0.100(2) Uani 1 1 d U . .
H13A H -0.1331 0.3862 0.0199 0.119 Uiso 1 1 calc R . .
H13B H -0.0692 0.4113 -0.0248 0.119 Uiso 1 1 calc R . .
C14 C -0.1599(4) 0.4022(5) -0.0770(4) 0.117(3) Uani 1 1 d U . .
H14A H -0.1458 0.3763 -0.1186 0.175 Uiso 1 1 calc R . .
H14B H -0.1587 0.4643 -0.0811 0.175 Uiso 1 1 calc R . .
H14C H -0.2068 0.3839 -0.0662 0.175 Uiso 1 1 calc R . .
C15 C -0.1604(4) 0.2009(5) -0.0294(4) 0.084(2) Uani 1 1 d U . .
H15A H -0.1816 0.1941 0.0144 0.100 Uiso 1 1 calc R . .
H15B H -0.1921 0.2370 -0.0554 0.100 Uiso 1 1 calc R . .
C16 C -0.1592(4) 0.1178(5) -0.0597(5) 0.116(3) Uani 1 1 d U . .
H16A H -0.1417 0.1229 -0.1046 0.173 Uiso 1 1 calc R . .
H16B H -0.2059 0.0942 -0.0606 0.173 Uiso 1 1 calc R . .
H16C H -0.1290 0.0800 -0.0346 0.173 Uiso 1 1 calc R . .
N1 N 0.0000 0.3528(3) 0.0960(2) 0.0339(12) Uani 1 2 d S C .
P1 P 0.07990(8) 0.20112(9) 0.14007(6) 0.0507(4) Uani 1 1 d D C .
P2 P -0.07827(8) 0.26225(9) -0.01831(6) 0.0487(4) Uani 1 1 d D C .
S1 S 0.0000 0.50250(13) 0.17270(12) 0.0907(10) Uani 1 2 d S . .
Fe1 Fe 0.0000 0.23433(5) 0.06142(4) 0.0306(3) Uani 1 2 d S . .

loop_
_atom_site_aniso_label
_atom_site_aniso_U_11
_atom_site_aniso_U_22
_atom_site_aniso_U_33
_atom_site_aniso_U_23
_atom_site_aniso_U_13
_atom_site_aniso_U_12
C1 0.041(4) 0.028(3) 0.021(3) 0.002(2) 0.000 0.000
C2 0.033(3) 0.030(3) 0.023(3) -0.002(2) 0.000 0.000
C3 0.054(4) 0.028(3) 0.030(3) -0.002(3) 0.000 0.000
C4 0.107(9) 0.079(7) 0.027(5) -0.006(5) -0.007(5) 0.036(6)
C5 0.096(7) 0.073(7) 0.033(5) -0.017(5) -0.008(5) -0.005(6)
C6A 0.082(7) 0.080(7) 0.062(6) -0.010(6) -0.017(5) -0.010(6)
C6B 0.088(7) 0.086(6) 0.070(6) -0.004(6) -0.021(5) -0.005(5)
C7A 0.084(8) 0.084(8) 0.067(7) -0.010(7) -0.022(6) -0.015(7)
C7B 0.083(8) 0.082(7) 0.068(7) -0.009(6) -0.020(6) -0.013(6)
C7C 0.084(8) 0.084(8) 0.066(7) -0.007(7) -0.018(6) -0.010(7)
C7D 0.084(8) 0.087(8) 0.066(7) -0.004(7) -0.018(6) -0.011(6)
C9 0.088(5) 0.069(4) 0.064(4) -0.008(3) -0.034(3) 0.034(4)
C10 0.094(5) 0.082(4) 0.071(4) 0.006(3) -0.038(4) 0.023(4)
C11 0.094(7) 0.066(7) 0.037(6) 0.023(5) -0.014(5) -0.013(6)
C12 0.095(8) 0.062(7) 0.022(4) 0.019(5) -0.018(5) -0.001(6)
C13 0.111(5) 0.062(4) 0.126(6) 0.035(4) -0.060(5) 0.000(4)
C14 0.114(5) 0.095(5) 0.141(6) 0.054(5) -0.069(5) -0.011(4)
C15 0.085(4) 0.086(4) 0.080(4) 0.001(4) -0.032(4) -0.033(4)
C16 0.084(5) 0.090(5) 0.173(7) -0.041(5) -0.025(5) -0.014(4)
N1 0.045(3) 0.029(3) 0.028(3) -0.002(2) 0.000 0.000
P1 0.0732(10) 0.0454(8) 0.0334(7) -0.0068(6) -0.0172(7) 0.0075(7)
P2 0.0627(9) 0.0478(8) 0.0356(8) 0.0052(6) -0.0152(6) -0.0133(7)
S1 0.178(3) 0.0374(11) 0.0568(14) -0.0203(10) 0.000 0.000
Fe1 0.0453(6) 0.0242(5) 0.0222(5) -0.0027(3) 0.000 0.000

loop_
_atom_type_symbol
_atom_type_description
_atom_type_scat_dispersion_real
_atom_type_scat_dispersion_imag
_atom_type_scat_source
C C 0.0033 0.0016 'International Tables Vol C Tables 4.2.6.8 and 6.1.1.4'
H H 0.0000 0.0000 'International Tables Vol C Tables 4.2.6.8 and 6.1.1.4'
N N 0.0061 0.0033 'International Tables Vol C Tables 4.2.6.8 and 6.1.1.4'
P P 0.1023 0.0942 'International Tables Vol C Tables 4.2.6.8 and 6.1.1.4'
S S 0.1246 0.1234 'International Tables Vol C Tables 4.2.6.8 and 6.1.1.4'
Fe Fe 0.3463 0.8444 'International Tables Vol C Tables 4.2.6.8 and 6.1.1.4'

loop_
_geom_angle_atom_site_label_1
_geom_angle_atom_site_label_2
_geom_angle_atom_site_label_3
_geom_angle
_geom_angle_site_symmetry_1
_geom_angle_site_symmetry_3
C2 C1 Fe1 178.6(5) . .
C1 C2 C2 179.5(8) . 9
N1 C3 S1 176.2(6) . .
C5 C4 P1 115.6(8) 11 .
C5 C4 H4A 108.4 11 .
P1 C4 H4A 108.4 . .
C5 C4 H4B 108.4 11 .
P1 C4 H4B 108.4 . .
H4A C4 H4B 107.4 . .
C4 C5 P1 99.0(6) 11 .
C4 C5 H5A 112.0 11 .
P1 C5 H5A 112.0 . .
C4 C5 H5B 112.0 11 .
P1 C5 H5B 112.0 . .
H5A C5 H5B 109.7 . .
C7B C6A P1 127.6(12) . .
C7A C6A P1 119.2(14) . .
C7B C6A H6A 124.8 . .
C7A C6A H6A 107.5 . .
P1 C6A H6A 107.5 . .
C7A C6A H6B 107.5 . .
P1 C6A H6B 107.5 . .
H6A C6A H6B 107.0 . .
C7B C6A H6C 104.9 . .
P1 C6A H6C 103.7 . .
C7B C6A H6D 108.2 . .
P1 C6A H6D 105.0 . .
H6C C6A H6D 105.7 . .
C7D C6B P1 103.6(9) . .
C7C C6B P1 115(2) . .
P1 C6B H6C 83.8 . .
C7C C6B H6E 108.6 . .
P1 C6B H6E 108.6 . .
H6C C6B H6E 127.1 . .
C7D C6B H6F 146.1 . .
C7C C6B H6F 108.6 . .
P1 C6B H6F 108.6 . .
H6C C6B H6F 116.8 . .
H6E C6B H6F 107.6 . .
C7D C6B H6G 109.7 . .
C7C C6B H6G 132.0 . .
P1 C6B H6G 111.2 . .
H6C C6B H6G 162.7 . .
C7D C6B H6H 111.4 . .
P1 C6B H6H 111.6 . .
H6G C6B H6H 109.2 . .
C6A C7A H7A1 109.5 . .
C6A C7A H7A2 109.5 . .
H6C C7A H7A2 142.8 . .
H7A1 C7A H7A2 109.5 . .
C6A C7A H7A3 109.5 . .
H6C C7A H7A3 100.9 . .
H7A1 C7A H7A3 109.5 . .
H7A2 C7A H7A3 109.5 . .
C6A C7B H7B1 109.5 . .
H6G C7B H7B1 107.1 . .
C6A C7B H7B2 109.5 . .
H6G C7B H7B2 137.0 . .
H7B1 C7B H7B2 109.5 . .
C6A C7B H7B3 109.5 . .
H7B1 C7B H7B3 109.5 . .
H7B2 C7B H7B3 109.5 . .
C6B C7C H7C1 109.5 . .
H6C C7C H7C1 98.4 . .
C6B C7C H7C2 109.5 . .
H6H C7C H7C2 123.7 . .
H7C1 C7C H7C2 109.5 . .
C6B C7C H7C3 109.5 . .
H6H C7C H7C3 123.2 . .
H7C1 C7C H7C3 109.5 . .
H7C2 C7C H7C3 109.5 . .
C6B C7D H6D 101.2 . .
C6B C7D H7D1 109.5 . .
H6C C7D H7D1 135.9 . .
C6B C7D H7D2 109.5 . .
H7D1 C7D H7D2 109.5 . .
C6B C7D H7D3 109.5 . .
H6C C7D H7D3 113.9 . .
H6D C7D H7D3 148.5 . .
H7D1 C7D H7D3 109.5 . .
H7D2 C7D H7D3 109.5 . .
C10 C9 P1 119.7(4) . .
C10 C9 H9A 107.4 . .
P1 C9 H9A 107.4 . .
C10 C9 H9B 107.4 . .
P1 C9 H9B 107.4 . .
H9A C9 H9B 106.9 . .
C9 C10 H10A 109.5 . .
C9 C10 H10B 109.5 . .
H10A C10 H10B 109.5 . .
C9 C10 H10C 109.5 . .
H10A C10 H10C 109.5 . .
H10B C10 H10C 109.5 . .
C12 C11 P2 102.0(6) 11 .
C12 C11 H11A 111.4 11 .
P2 C11 H11A 111.4 . .
C12 C11 H11B 111.4 11 .
P2 C11 H11B 111.4 . .
H11A C11 H11B 109.2 . .
C11 C12 P2 113.7(8) 11 .
C11 C12 H12A 108.8 11 .
P2 C12 H12A 108.8 . .
C11 C12 H12B 108.8 11 .
P2 C12 H12B 108.8 . .
H12A C12 H12B 107.7 . .
C14 C13 P2 120.8(6) . .
C14 C13 H13A 107.1 . .
P2 C13 H13A 107.1 . .
C14 C13 H13B 107.1 . .
P2 C13 H13B 107.1 . .
H13A C13 H13B 106.8 . .
C13 C14 H14A 109.5 . .
C13 C14 H14B 109.5 . .
H14A C14 H14B 109.5 . .
C13 C14 H14C 109.5 . .
H14A C14 H14C 109.5 . .
H14B C14 H14C 109.5 . .
C16 C15 P2 120.1(6) . .
C16 C15 H15A 107.3 . .
P2 C15 H15A 107.3 . .
C16 C15 H15B 107.3 . .
P2 C15 H15B 107.3 . .
H15A C15 H15B 106.9 . .
C15 C16 H16A 109.5 . .
C15 C16 H16B 109.5 . .
H16A C16 H16B 109.5 . .
C15 C16 H16C 109.5 . .
H16A C16 H16C 109.5 . .
H16B C16 H16C 109.5 . .
C3 N1 Fe1 169.4(5) . .
C9 P1 C6B 114.2(5) . .
C9 P1 C6A 95.8(5) . .
C9 P1 C5 110.7(5) . .
C6A P1 C5 98.3(5) . .
C9 P1 C4 94.7(4) . .
C6B P1 C4 89.0(6) . .
C6A P1 C4 121.3(6) . .
C9 P1 Fe1 120.14(19) . .
C6B P1 Fe1 121.9(5) . .
C6A P1 Fe1 118.4(5) . .
C5 P1 Fe1 110.7(4) . .
C4 P1 Fe1 104.8(4) . .
C13 P2 C15 101.3(3) . .
C13 P2 C11 89.9(5) . .
C15 P2 C11 104.7(5) . .
C13 P2 C12 111.8(4) . .
C15 P2 C12 99.9(5) . .
C13 P2 Fe1 115.9(2) . .
C15 P2 Fe1 123.7(2) . .
C11 P2 Fe1 115.4(4) . .
C12 P2 Fe1 103.2(4) . .
C1 Fe1 N1 177.2(2) . .
C1 Fe1 P2 87.81(13) . .
N1 Fe1 P2 94.26(12) . .
C1 Fe1 P2 87.81(13) . 11
N1 Fe1 P2 94.26(12) . 11
P2 Fe1 P2 83.95(8) . 11
C1 Fe1 P1 90.02(13) . 11
N1 Fe1 P1 87.92(11) . 11
P2 Fe1 P1 95.47(6) . 11
P2 Fe1 P1 177.77(6) 11 11
C1 Fe1 P1 90.02(13) . .
N1 Fe1 P1 87.92(11) . .
P2 Fe1 P1 177.77(6) . .
P2 Fe1 P1 95.47(6) 11 .
P1 Fe1 P1 85.04(8) 11 .

loop_
_geom_bond_atom_site_label_1
_geom_bond_atom_site_label_2
_geom_bond_distance
_geom_bond_site_symmetry_2
C1 C2 1.215(8) .
C1 Fe1 1.902(6) .
C2 C2 1.386(11) 9
C3 N1 1.135(7) .
C3 S1 1.635(6) .
C4 C5 1.533(9) 11
C4 P1 1.845(7) .
C4 H4A 0.9700 .
C4 H4B 0.9700 .
C5 C4 1.533(9) 11
C5 P1 1.830(7) .
C5 H5A 0.9700 .
C5 H5B 0.9700 .
C6A C7B 1.535(10) .
C6A C7A 1.557(10) .
C6A P1 1.822(8) .
C6A H6A 0.9700 .
C6A H6B 0.9700 .
C6A H6C 0.9700 .
C6A H6D 0.9700 .
C6B C7D 1.519(10) .
C6B C7C 1.552(10) .
C6B P1 1.813(8) .
C6B H6E 0.9700 .
C6B H6F 0.9700 .
C6B H6G 0.9700 .
C6B H6H 0.9700 .
C7A H7A1 0.9600 .
C7A H7A2 0.9600 .
C7A H7A3 0.9600 .
C7B H7B1 0.9600 .
C7B H7B2 0.9600 .
C7B H7B3 0.9600 .
C7C H7C1 0.9600 .
C7C H7C2 0.9600 .
C7C H7C3 0.9600 .
C7D H7D1 0.9600 .
C7D H7D2 0.9600 .
C7D H7D3 0.9600 .
C9 C10 1.503(7) .
C9 P1 1.812(5) .
C9 H9A 0.9700 .
C9 H9B 0.9700 .
C10 H10A 0.9600 .
C10 H10B 0.9600 .
C10 H10C 0.9600 .
C11 C12 1.541(9) 11
C11 P2 1.851(7) .
C11 H11A 0.9700 .
C11 H11B 0.9700 .
C12 C11 1.541(9) 11
C12 P2 1.860(7) .
C12 H12A 0.9700 .
C12 H12B 0.9700 .
C13 C14 1.508(8) .
C13 P2 1.824(6) .
C13 H13A 0.9700 .
C13 H13B 0.9700 .
C14 H14A 0.9600 .
C14 H14B 0.9600 .
C14 H14C 0.9600 .
C15 C16 1.415(9) .
C15 P2 1.838(6) .
C15 H15A 0.9700 .
C15 H15B 0.9700 .
C16 H16A 0.9600 .
C16 H16B 0.9600 .
C16 H16C 0.9600 .
N1 Fe1 1.950(5) .
P1 Fe1 2.2456(14) .
P2 Fe1 2.2230(14) .
Fe1 P2 2.2230(14) 11
Fe1 P1 2.2456(14) 11
